data_7245060
loop_
_publ_author_name
'Merabet, Layachi'
'Vologzhanina, Anna V.'
'Setifi, Zouaoui'
'Kaboub, Lakhmissi'
'Setifi, Fatima'

_publ_section_title
;
 Topological motifs in dicyanamides of transition metals
;
_journal_name_full CrystEngComm
_journal_paper_doi 10.1039/D2CE00485B
_journal_year 2022
_chemical_formula_moiety 'C20 H16 N10 Ni'
_chemical_formula_sum 'C20 H16 N10 Ni'
_chemical_formula_weight 455.14
_space_group_crystal_system monoclinic
_space_group_IT_number 14
_space_group_name_Hall '-P 2yn'
_space_group_name_H-M_alt 'P 1 21/n 1'
_atom_sites_solution_hydrogens geom
_audit_creation_date 2022-01-28
_audit_creation_method
;
Olex2 1.5
(compiled 2021.12.09 svn.r5202d8cf for OlexSys, GUI svn.r6439)
;
_audit_update_record
;
2022-04-01 deposited with the CCDC.	2022-05-11 downloaded from the CCDC.
;
_cell_angle_alpha 90
_cell_angle_beta 103.1140(10)
_cell_angle_gamma 90
_cell_formula_units_Z 2
_cell_length_a 9.0881(2)
_cell_length_b 8.2891(2)
_cell_length_c 13.1987(3)
_cell_measurement_reflns_used 9935
_cell_measurement_temperature 100
_cell_measurement_theta_max 36.87
_cell_measurement_theta_min 3.17
_cell_volume 968.36(4)
_computing_cell_refinement 'SAINT V8.40A (?, 2016)'
_computing_data_reduction 'SAINT V8.40A (?, 2016)'
_computing_molecular_graphics 'Olex2 1.5 (Dolomanov et al., 2009)'
_computing_publication_material 'Olex2 1.5 (Dolomanov et al., 2009)'
_computing_structure_refinement 'SHELXL 2018/3 (Sheldrick, 2015)'
_computing_structure_solution 'SHELXT 2014/5 (Sheldrick, 2014)'
_diffrn_ambient_temperature 100.00
_diffrn_measured_fraction_theta_full 0.998
_diffrn_measured_fraction_theta_max 0.918
_diffrn_measurement_device_type 'Bruker APEX-II CCD'
_diffrn_measurement_method '\f and \w scans'
_diffrn_radiation_type MoK\a
_diffrn_radiation_wavelength 0.71073
_diffrn_reflns_av_R_equivalents 0.0565
_diffrn_reflns_av_unetI/netI 0.0328
_diffrn_reflns_Laue_measured_fraction_full 0.998
_diffrn_reflns_Laue_measured_fraction_max 0.918
_diffrn_reflns_limit_h_max 15
_diffrn_reflns_limit_h_min -11
_diffrn_reflns_limit_k_max 14
_diffrn_reflns_limit_k_min -13
_diffrn_reflns_limit_l_max 21
_diffrn_reflns_limit_l_min -21
_diffrn_reflns_number 39630
_diffrn_reflns_point_group_measured_fraction_full 0.998
_diffrn_reflns_point_group_measured_fraction_max 0.918
_diffrn_reflns_theta_full 25.242
_diffrn_reflns_theta_max 37.542
_diffrn_reflns_theta_min 3.076
_exptl_absorpt_coefficient_mu 1.034
_exptl_absorpt_correction_T_max 0.7474
_exptl_absorpt_correction_T_min 0.6728
_exptl_absorpt_correction_type multi-scan
_exptl_absorpt_process_details
;
SADABS-2016/2 (Bruker,2016/2) was used for absorption correction.
wR2(int) was 0.1024 before and 0.0673 after correction.
The Ratio of minimum to maximum transmission is 0.9002.
The \l/2 correction factor is Not present.
;
_exptl_crystal_colour green
_exptl_crystal_colour_primary green
_exptl_crystal_density_diffrn 1.561
_exptl_crystal_description needle
_exptl_crystal_F_000 468
_exptl_crystal_size_max 0.22
_exptl_crystal_size_mid 0.04
_exptl_crystal_size_min 0.04
_refine_diff_density_max 0.402
_refine_diff_density_min -0.818
_refine_diff_density_rms 0.073
_refine_ls_extinction_method none
_refine_ls_goodness_of_fit_ref 1.018
_refine_ls_hydrogen_treatment constr
_refine_ls_matrix_type full
_refine_ls_number_parameters 143
_refine_ls_number_reflns 4704
_refine_ls_number_restraints 0
_refine_ls_restrained_S_all 1.018
_refine_ls_R_factor_all 0.0553
_refine_ls_R_factor_gt 0.0342
_refine_ls_shift/su_max 0.001
_refine_ls_shift/su_mean 0.000
_refine_ls_structure_factor_coef Fsqd
_refine_ls_weighting_details 'w=1/[\s^2^(Fo^2^)+(0.0272P)^2^+0.6452P] where P=(Fo^2^+2Fc^2^)/3'
_refine_ls_weighting_scheme calc
_refine_ls_wR_factor_gt 0.0763
_refine_ls_wR_factor_ref 0.0898
_reflns_Friedel_coverage 0.000
_reflns_number_gt 3595
_reflns_number_total 4704
_reflns_threshold_expression 'I > 2\s(I)'
_cod_data_source_file d2ce00485b3.cif
_cod_data_source_block 6
_cod_database_code 7245060
_shelx_shelxl_version_number 2018/3
_shelx_space_group_comment
;
The symmetry employed for this shelxl refinement is uniquely defined
by the following loop, which should always be used as a source of
symmetry information in preference to the above space-group names.
They are only intended as comments.
;
_shelx_estimated_absorpt_t_max 0.960
_shelx_estimated_absorpt_t_min 0.804
_olex2_refinement_description
;
1. Fixed Uiso
 At 1.2 times of:
  All C(H) groups, All N(H) groups
 At 1.5 times of:
  All C(H,H,H) groups
2.a Aromatic/amide H refined with riding coordinates:
 N5(H5), C6(H6), C7(H7), C8(H8), C9(H9)
2.b Idealised Me refined as rotating group:
 C10(H10A,H10B,H10C)
;
_olex2_submission_special_instructions 'No special instructions were received'

loop_
_space_group_symop_operation_xyz
'x, y, z'
'-x+1/2, y+1/2, -z+1/2'
'-x, -y, -z'
'x-1/2, -y-1/2, z-1/2'

loop_
_atom_site_label
_atom_site_type_symbol
_atom_site_fract_x
_atom_site_fract_y
_atom_site_fract_z
_atom_site_U_iso_or_equiv
_atom_site_adp_type
_atom_site_occupancy
_atom_site_site_symmetry_order
_atom_site_calc_flag
_atom_site_refinement_flags_posn
_atom_site_refinement_flags_adp
_atom_site_refinement_flags_occupancy
_atom_site_disorder_assembly
_atom_site_disorder_group
Ni1 Ni 0.500000 0.500000 0.500000 0.01956(6) Uani 1 2 d S . P . .
N1 N 0.11495(13) 0.20595(16) 0.07046(9) 0.0295(2) Uani 1 1 d . . . . .
N2 N 0.34274(14) 0.34439(18) 0.16816(9) 0.0348(3) Uani 1 1 d . . . . .
N3 N 0.41233(13) 0.38514(16) 0.35759(9) 0.0305(2) Uani 1 1 d . . . . .
N4 N 0.69435(11) 0.55290(14) 0.44206(8) 0.02295(18) Uani 1 1 d . . . . .
N5 N 0.89148(13) 0.67736(15) 0.40402(10) 0.0305(2) Uani 1 1 d . . . . .
H5 H 0.954849 0.755407 0.398526 0.037 Uiso 1 1 calc R U . . .
C1 C 0.37270(13) 0.36327(16) 0.26938(10) 0.0244(2) Uani 1 1 d . . . . .
C2 C 0.21883(14) 0.27043(16) 0.12085(9) 0.0245(2) Uani 1 1 d . . . . .
C3 C 0.77719(13) 0.44092(16) 0.39806(9) 0.0233(2) Uani 1 1 d . . . . .
C4 C 0.76645(14) 0.69205(17) 0.44344(10) 0.0258(2) Uani 1 1 d . . . . .
C5 C 0.90210(14) 0.51906(17) 0.37407(10) 0.0276(2) Uani 1 1 d . . . . .
C6 C 1.00612(17) 0.4405(2) 0.32867(13) 0.0380(3) Uani 1 1 d . . . . .
H6 H 1.089862 0.495737 0.313049 0.046 Uiso 1 1 calc R U . . .
C7 C 0.98180(18) 0.2786(2) 0.30743(13) 0.0401(4) Uani 1 1 d . . . . .
H7 H 1.050438 0.220596 0.276518 0.048 Uiso 1 1 calc R U . . .
C8 C 0.85794(17) 0.1980(2) 0.33048(12) 0.0345(3) Uani 1 1 d . . . . .
H8 H 0.844586 0.086323 0.314797 0.041 Uiso 1 1 calc R U . . .
C9 C 0.75413(15) 0.27693(18) 0.37568(11) 0.0283(2) Uani 1 1 d . . . . .
H9 H 0.670296 0.221284 0.390843 0.034 Uiso 1 1 calc R U . . .
C10 C 0.72179(18) 0.84983(18) 0.47992(14) 0.0368(3) Uani 1 1 d . . . . .
H10A H 0.653110 0.905003 0.422376 0.055 Uiso 1 1 calc R U . . .
H10B H 0.812040 0.916224 0.504587 0.055 Uiso 1 1 calc R U . . .
H10C H 0.670692 0.832620 0.536908 0.055 Uiso 1 1 calc R U . . .

loop_
_atom_site_aniso_label
_atom_site_aniso_U_11
_atom_site_aniso_U_22
_atom_site_aniso_U_33
_atom_site_aniso_U_23
_atom_site_aniso_U_13
_atom_site_aniso_U_12
Ni1 0.01710(9) 0.02504(11) 0.01542(9) -0.00003(8) 0.00134(6) 0.00054(7)
N1 0.0278(5) 0.0360(6) 0.0241(5) -0.0055(4) 0.0050(4) -0.0046(4)
N2 0.0322(5) 0.0485(8) 0.0229(5) -0.0069(5) 0.0044(4) -0.0133(5)
N3 0.0248(5) 0.0402(7) 0.0248(5) -0.0060(5) 0.0022(4) -0.0035(4)
N4 0.0208(4) 0.0249(5) 0.0231(4) -0.0003(4) 0.0049(3) -0.0007(4)
N5 0.0256(5) 0.0319(6) 0.0354(6) 0.0026(5) 0.0100(4) -0.0056(4)
C1 0.0204(5) 0.0265(6) 0.0253(5) -0.0040(4) 0.0030(4) -0.0022(4)
C2 0.0266(5) 0.0275(6) 0.0191(5) -0.0030(4) 0.0049(4) -0.0006(4)
C3 0.0211(4) 0.0281(6) 0.0208(5) 0.0005(4) 0.0048(4) 0.0009(4)
C4 0.0240(5) 0.0277(6) 0.0255(5) 0.0011(4) 0.0048(4) -0.0019(4)
C5 0.0226(5) 0.0359(7) 0.0254(5) 0.0028(5) 0.0078(4) 0.0000(4)
C6 0.0303(6) 0.0476(9) 0.0410(8) 0.0023(7) 0.0182(6) 0.0026(6)
C7 0.0367(7) 0.0496(10) 0.0386(8) -0.0032(7) 0.0181(6) 0.0097(7)
C8 0.0372(7) 0.0362(7) 0.0311(7) -0.0059(6) 0.0096(5) 0.0053(6)
C9 0.0276(5) 0.0313(6) 0.0263(6) -0.0031(5) 0.0068(4) 0.0000(5)
C10 0.0385(7) 0.0258(7) 0.0474(9) -0.0026(6) 0.0127(6) -0.0037(5)

loop_
_atom_type_symbol
_atom_type_description
_atom_type_scat_dispersion_real
_atom_type_scat_dispersion_imag
_atom_type_scat_source
C C 0.0033 0.0016 'International Tables Vol C Tables 4.2.6.8 and 6.1.1.4'
H H 0.0000 0.0000 'International Tables Vol C Tables 4.2.6.8 and 6.1.1.4'
N N 0.0061 0.0033 'International Tables Vol C Tables 4.2.6.8 and 6.1.1.4'
Ni Ni 0.3393 1.1124 'International Tables Vol C Tables 4.2.6.8 and 6.1.1.4'

loop_
_geom_angle_atom_site_label_1
_geom_angle_atom_site_label_2
_geom_angle_atom_site_label_3
_geom_angle
_geom_angle_site_symmetry_1
_geom_angle_site_symmetry_3
_geom_angle_publ_flag
N1 Ni1 N1 180.00(6) 4_666 2 ?
N1 Ni1 N4 87.51(4) 2 3_666 ?
N1 Ni1 N4 87.51(4) 4_666 . ?
N1 Ni1 N4 92.49(4) 4_666 3_666 ?
N1 Ni1 N4 92.49(4) 2 . ?
N3 Ni1 N1 85.56(5) 3_666 4_666 ?
N3 Ni1 N1 94.44(5) 3_666 2 ?
N3 Ni1 N1 85.56(5) . 2 ?
N3 Ni1 N1 94.44(5) . 4_666 ?
N3 Ni1 N3 180.0 3_666 . ?
N3 Ni1 N4 87.07(4) 3_666 3_666 ?
N3 Ni1 N4 92.93(4) . 3_666 ?
N3 Ni1 N4 92.93(4) 3_666 . ?
N3 Ni1 N4 87.07(4) . . ?
N4 Ni1 N4 180.0 3_666 . ?
C2 N1 Ni1 152.70(12) . 2_545 ?
C2 N2 C1 119.94(12) . . ?
C1 N3 Ni1 160.99(12) . . ?
C3 N4 Ni1 125.54(9) . . ?
C4 N4 Ni1 128.62(9) . . ?
C4 N4 C3 105.77(10) . . ?
C4 N5 H5 125.9 . . ?
C4 N5 C5 108.29(11) . . ?
C5 N5 H5 125.9 . . ?
N3 C1 N2 173.48(14) . . ?
N1 C2 N2 173.32(14) . . ?
N4 C3 C5 109.01(12) . . ?
C9 C3 N4 131.55(12) . . ?
C9 C3 C5 119.43(12) . . ?
N4 C4 N5 111.77(12) . . ?
N4 C4 C10 127.00(12) . . ?
N5 C4 C10 121.21(12) . . ?
N5 C5 C3 105.15(11) . . ?
N5 C5 C6 131.85(13) . . ?
C6 C5 C3 123.00(14) . . ?
C5 C6 H6 121.6 . . ?
C7 C6 C5 116.75(14) . . ?
C7 C6 H6 121.6 . . ?
C6 C7 H7 119.3 . . ?
C6 C7 C8 121.35(14) . . ?
C8 C7 H7 119.3 . . ?
C7 C8 H8 119.1 . . ?
C9 C8 C7 121.72(15) . . ?
C9 C8 H8 119.1 . . ?
C3 C9 H9 121.1 . . ?
C8 C9 C3 117.74(13) . . ?
C8 C9 H9 121.1 . . ?
C4 C10 H10A 109.5 . . ?
C4 C10 H10B 109.5 . . ?
C4 C10 H10C 109.5 . . ?
H10A C10 H10B 109.5 . . ?
H10A C10 H10C 109.5 . . ?
H10B C10 H10C 109.5 . . ?

loop_
_geom_bond_atom_site_label_1
_geom_bond_atom_site_label_2
_geom_bond_distance
_geom_bond_site_symmetry_2
_geom_bond_publ_flag
Ni1 N1 2.1047(12) 2 ?
Ni1 N1 2.1047(12) 4_666 ?
Ni1 N3 2.0964(11) . ?
Ni1 N3 2.0964(11) 3_666 ?
Ni1 N4 2.1236(10) 3_666 ?
Ni1 N4 2.1236(10) . ?
N1 C2 1.1551(16) . ?
N2 C1 1.3109(17) . ?
N2 C2 1.3095(17) . ?
N3 C1 1.1522(16) . ?
N4 C3 1.4015(16) . ?
N4 C4 1.3246(17) . ?
N5 H5 0.8800 . ?
N5 C4 1.3582(17) . ?
N5 C5 1.3802(19) . ?
C3 C5 1.4042(18) . ?
C3 C9 1.397(2) . ?
C4 C10 1.482(2) . ?
C5 C6 1.391(2) . ?
C6 H6 0.9500 . ?
C6 C7 1.378(3) . ?
C7 H7 0.9500 . ?
C7 C8 1.401(2) . ?
C8 H8 0.9500 . ?
C8 C9 1.3892(19) . ?
C9 H9 0.9500 . ?
C10 H10A 0.9800 . ?
C10 H10B 0.9800 . ?
C10 H10C 0.9800 . ?

loop_
_geom_torsion_atom_site_label_1
_geom_torsion_atom_site_label_2
_geom_torsion_atom_site_label_3
_geom_torsion_atom_site_label_4
_geom_torsion
_geom_torsion_site_symmetry_1
_geom_torsion_site_symmetry_2
_geom_torsion_site_symmetry_3
_geom_torsion_site_symmetry_4
_geom_torsion_publ_flag
Ni1 N4 C3 C5 -176.88(8) . . . . ?
Ni1 N4 C3 C9 3.80(19) . . . . ?
Ni1 N4 C4 N5 176.66(9) . . . . ?
Ni1 N4 C4 C10 -4.6(2) . . . . ?
N4 C3 C5 N5 -0.17(14) . . . . ?
N4 C3 C5 C6 -179.58(13) . . . . ?
N4 C3 C9 C8 179.53(13) . . . . ?
N5 C5 C6 C7 -179.26(16) . . . . ?
C3 N4 C4 N5 -0.54(15) . . . . ?
C3 N4 C4 C10 178.16(14) . . . . ?
C3 C5 C6 C7 0.0(2) . . . . ?
C4 N4 C3 C5 0.43(14) . . . . ?
C4 N4 C3 C9 -178.88(14) . . . . ?
C4 N5 C5 C3 -0.15(15) . . . . ?
C4 N5 C5 C6 179.19(16) . . . . ?
C5 N5 C4 N4 0.45(16) . . . . ?
C5 N5 C4 C10 -178.34(13) . . . . ?
C5 C3 C9 C8 0.27(19) . . . . ?
C5 C6 C7 C8 0.1(3) . . . . ?
C6 C7 C8 C9 0.0(3) . . . . ?
C7 C8 C9 C3 -0.2(2) . . . . ?
C9 C3 C5 N5 179.24(12) . . . . ?
C9 C3 C5 C6 -0.2(2) . . . . ?
